data_7153212
loop_
_publ_author_name
'Vijayadas, Kuruppanthara N.'
'Nair, Roshna V.'
'Gawade, Rupesh L.'
'Kotmale, Amol S.'
'Prabhakaran, Panchami'
'Gonnade, Rajesh G.'
'Puranik, Vedavadi G.'
'Rajamohanan, Pattuparambil R.'
'Sanjayan, Gangadhar J.'

_publ_section_title
;
 Ester vs. amide on folding: a case study with a 2-residue synthetic
 peptide.
;
_journal_issue 48
_journal_name_full 'Organic &amp; biomolecular chemistry'
_journal_page_first 8348
_journal_page_last 8356
_journal_paper_doi 10.1039/c3ob41967c
_journal_volume 11
_journal_year 2013
_chemical_absolute_configuration syn
_chemical_formula_moiety 'C18 H24 N2 O5'
_chemical_formula_sum 'C18 H24 N2 O5'
_chemical_formula_weight 348.39
_chemical_name_systematic
;
?
;
_space_group_IT_number 19
_symmetry_cell_setting orthorhombic
_symmetry_space_group_name_Hall 'P 2ac 2ab'
_symmetry_space_group_name_H-M 'P 21 21 21'
_atom_sites_solution_hydrogens geom
_atom_sites_solution_primary direct
_atom_sites_solution_secondary difmap
_audit_creation_method SHELXL-97
_cell_angle_alpha 90.00
_cell_angle_beta 90.00
_cell_angle_gamma 90.00
_cell_formula_units_Z 4
_cell_length_a 8.3515(8)
_cell_length_b 9.6398(9)
_cell_length_c 22.979(2)
_cell_measurement_reflns_used 2758
_cell_measurement_temperature 297(2)
_cell_measurement_theta_max 22.041
_cell_measurement_theta_min 2.594
_cell_volume 1850.0(3)
_computing_cell_refinement 'SAINT (Bruker, 2003)'
_computing_data_collection 'SMART (Bruker, 2003)'
_computing_data_reduction 'SAINT (Bruker, 2003)'
_computing_molecular_graphics 'ORTEP-3 (Farrugia, 1997)'
_computing_publication_material 'SHELXTL (Bruker, 2003)'
_computing_structure_refinement 'SHELXL97 (Sheldrick, 1997)'
_computing_structure_solution 'SHELXS97 (Sheldrick, 1997)'
_diffrn_ambient_temperature 297(2)
_diffrn_measured_fraction_theta_full 1.000
_diffrn_measured_fraction_theta_max 1.000
_diffrn_measurement_device_type 'Bruker Smart Apex'
_diffrn_measurement_method 'Phi and Omega Scan'
_diffrn_radiation_monochromator graphite
_diffrn_radiation_source 'fine-focus sealed tube'
_diffrn_radiation_type MoK\a
_diffrn_radiation_wavelength 0.71073
_diffrn_reflns_av_R_equivalents 0.0225
_diffrn_reflns_av_sigmaI/netI 0.0247
_diffrn_reflns_limit_h_max 7
_diffrn_reflns_limit_h_min -9
_diffrn_reflns_limit_k_max 11
_diffrn_reflns_limit_k_min -11
_diffrn_reflns_limit_l_max 23
_diffrn_reflns_limit_l_min -27
_diffrn_reflns_number 9400
_diffrn_reflns_theta_full 25.00
_diffrn_reflns_theta_max 25.00
_diffrn_reflns_theta_min 1.77
_exptl_absorpt_coefficient_mu 0.092
_exptl_absorpt_correction_T_max 0.9873
_exptl_absorpt_correction_T_min 0.9608
_exptl_absorpt_correction_type multi-scan
_exptl_absorpt_process_details 'Bruker's SADABS'
_exptl_crystal_colour colourless
_exptl_crystal_density_diffrn 1.251
_exptl_crystal_density_method 'not measured'
_exptl_crystal_description plate
_exptl_crystal_F_000 744
_exptl_crystal_size_max 0.44
_exptl_crystal_size_mid 0.34
_exptl_crystal_size_min 0.14
_refine_diff_density_max 0.314
_refine_diff_density_min -0.151
_refine_diff_density_rms 0.034
_refine_ls_abs_structure_details 'Flack H D (1983), Acta Cryst. A39, 876-881'
_refine_ls_abs_structure_Flack 0.9(13)
_refine_ls_extinction_method none
_refine_ls_goodness_of_fit_ref 1.062
_refine_ls_hydrogen_treatment constr
_refine_ls_matrix_type full
_refine_ls_number_parameters 229
_refine_ls_number_reflns 3251
_refine_ls_number_restraints 0
_refine_ls_restrained_S_all 1.062
_refine_ls_R_factor_all 0.0527
_refine_ls_R_factor_gt 0.0430
_refine_ls_shift/su_max 0.000
_refine_ls_shift/su_mean 0.000
_refine_ls_structure_factor_coef Fsqd
_refine_ls_weighting_details 'calc w=1/[\s^2^(Fo^2^)+(0.0639P)^2^+0.1371P] where P=(Fo^2^+2Fc^2^)/3'
_refine_ls_weighting_scheme calc
_refine_ls_wR_factor_gt 0.1081
_refine_ls_wR_factor_ref 0.1150
_reflns_number_gt 2755
_reflns_number_total 3251
_reflns_threshold_expression >2sigma(I)
_cod_data_source_file c3ob41967c.txt
_cod_data_source_block 10
_cod_original_sg_symbol_H-M P2(1)2(1)2(1)
_cod_database_code 7153212

loop_
_symmetry_equiv_pos_as_xyz
'x, y, z'
'-x+1/2, -y, z+1/2'
'-x, y+1/2, -z+1/2'
'x+1/2, -y+1/2, -z'

loop_
_atom_site_label
_atom_site_type_symbol
_atom_site_fract_x
_atom_site_fract_y
_atom_site_fract_z
_atom_site_U_iso_or_equiv
_atom_site_adp_type
_atom_site_occupancy
_atom_site_symmetry_multiplicity
_atom_site_calc_flag
_atom_site_refinement_flags
O1 O 0.1861(2) 1.1077(2) 0.92159(9) 0.0847(6) Uani 1 1 d .
O2 O 0.5965(2) 0.83649(14) 0.82142(7) 0.0552(4) Uani 1 1 d .
O3 O 0.9204(2) 0.76259(17) 0.74818(8) 0.0669(5) Uani 1 1 d .
O4 O 0.7173(2) 0.62080(14) 0.72741(7) 0.0530(4) Uani 1 1 d .
O5 O 0.1578(2) 0.88172(18) 0.89767(8) 0.0680(5) Uani 1 1 d .
N1 N 0.3984(2) 0.9753(2) 0.89446(8) 0.0534(5) Uani 1 1 d .
H1 H 0.4262 0.8911 0.8873 0.064 Uiso 1 1 calc R
N2 N 0.67790(19) 0.97692(16) 0.75026(8) 0.0438(4) Uani 1 1 d .
C1 C 0.2421(3) 0.9997(3) 0.90646(10) 0.0570(6) Uani 1 1 d .
C2 C 0.5185(3) 1.0776(2) 0.89278(9) 0.0486(5) Uani 1 1 d .
C3 C 0.6344(3) 1.0725(2) 0.84828(9) 0.0451(5) Uani 1 1 d .
C4 C 0.7559(3) 1.1711(2) 0.84807(11) 0.0565(6) Uani 1 1 d .
H4 H 0.8337 1.1685 0.8191 0.068 Uiso 1 1 calc R
C5 C 0.7626(4) 1.2729(3) 0.89042(13) 0.0722(8) Uani 1 1 d .
H5 H 0.8439 1.3388 0.8896 0.087 Uiso 1 1 calc R
C6 C 0.6496(4) 1.2767(3) 0.93337(12) 0.0740(8) Uani 1 1 d .
H6 H 0.6551 1.3445 0.9621 0.089 Uiso 1 1 calc R
C7 C 0.5273(4) 1.1802(3) 0.93440(11) 0.0651(7) Uani 1 1 d .
H7 H 0.4501 1.1845 0.9635 0.078 Uiso 1 1 calc R
C8 C 0.6332(2) 0.9552(2) 0.80546(9) 0.0438(5) Uani 1 1 d .
C9 C 0.6770(3) 0.8583(2) 0.70995(9) 0.0456(5) Uani 1 1 d .
H9 H 0.5677 0.8226 0.7060 0.055 Uiso 1 1 calc R
C10 C 0.7305(3) 0.9229(2) 0.65281(10) 0.0587(6) Uani 1 1 d .
H10A H 0.8463 0.9264 0.6501 0.070 Uiso 1 1 calc R
H10B H 0.6885 0.8719 0.6198 0.070 Uiso 1 1 calc R
C11 C 0.6592(4) 1.0672(2) 0.65612(10) 0.0622(7) Uani 1 1 d .
H11A H 0.5452 1.0655 0.6482 0.075 Uiso 1 1 calc R
H11B H 0.7110 1.1295 0.6288 0.075 Uiso 1 1 calc R
C12 C 0.6925(3) 1.1099(2) 0.71846(10) 0.0536(6) Uani 1 1 d .
H12A H 0.7990 1.1488 0.7225 0.064 Uiso 1 1 calc R
H12B H 0.6144 1.1770 0.7321 0.064 Uiso 1 1 calc R
C13 C 0.7863(3) 0.7443(2) 0.73142(9) 0.0456(5) Uani 1 1 d .
C14 C 0.8102(3) 0.5050(2) 0.74742(13) 0.0735(7) Uani 1 1 d .
H14A H 0.8222 0.5103 0.7889 0.110 Uiso 1 1 calc R
H14B H 0.9139 0.5071 0.7294 0.110 Uiso 1 1 calc R
H14C H 0.7567 0.4202 0.7373 0.110 Uiso 1 1 calc R
C15 C -0.0167(3) 0.8915(4) 0.89846(15) 0.0853(9) Uani 1 1 d .
H15A H -0.0584 0.8640 0.8608 0.102 Uiso 1 1 calc R
H15B H -0.0477 0.9872 0.9052 0.102 Uiso 1 1 calc R
C16 C -0.0884(5) 0.8027(4) 0.94405(14) 0.0915(10) Uani 1 1 d .
H16 H -0.2043 0.8124 0.9388 0.110 Uiso 1 1 calc R
C17 C -0.0575(7) 0.8553(5) 1.00174(18) 0.161(2) Uani 1 1 d .
H17A H -0.0792 0.9531 1.0027 0.242 Uiso 1 1 calc R
H17B H 0.0526 0.8393 1.0117 0.242 Uiso 1 1 calc R
H17C H -0.1254 0.8086 1.0292 0.242 Uiso 1 1 calc R
C18 C -0.0565(7) 0.6545(4) 0.9361(2) 0.1415(18) Uani 1 1 d .
H18A H -0.1334 0.6015 0.9577 0.212 Uiso 1 1 calc R
H18B H 0.0493 0.6334 0.9498 0.212 Uiso 1 1 calc R
H18C H -0.0644 0.6316 0.8955 0.212 Uiso 1 1 calc R

loop_
_atom_site_aniso_label
_atom_site_aniso_U_11
_atom_site_aniso_U_22
_atom_site_aniso_U_33
_atom_site_aniso_U_23
_atom_site_aniso_U_13
_atom_site_aniso_U_12
O1 0.0733(14) 0.0698(13) 0.1110(16) -0.0161(11) 0.0232(12) 0.0090(11)
O2 0.0664(11) 0.0349(7) 0.0644(9) -0.0007(7) 0.0114(8) -0.0046(7)
O3 0.0458(9) 0.0504(9) 0.1044(13) -0.0092(9) -0.0093(10) 0.0039(8)
O4 0.0609(10) 0.0309(7) 0.0673(9) -0.0030(7) -0.0077(8) 0.0006(7)
O5 0.0570(11) 0.0625(11) 0.0846(12) 0.0077(9) 0.0103(9) -0.0049(9)
N1 0.0520(12) 0.0481(10) 0.0602(11) 0.0005(9) 0.0055(9) 0.0038(9)
N2 0.0458(10) 0.0302(8) 0.0553(10) -0.0012(7) 0.0051(8) 0.0029(8)
C1 0.0631(15) 0.0560(14) 0.0519(13) 0.0053(11) 0.0123(11) 0.0067(13)
C2 0.0540(14) 0.0437(11) 0.0482(11) 0.0009(10) -0.0034(10) 0.0040(10)
C3 0.0461(13) 0.0367(10) 0.0524(12) -0.0003(9) -0.0047(10) 0.0053(9)
C4 0.0503(14) 0.0484(12) 0.0708(15) -0.0039(12) -0.0025(12) -0.0038(11)
C5 0.0713(18) 0.0555(15) 0.090(2) -0.0158(14) -0.0172(16) -0.0121(14)
C6 0.092(2) 0.0653(17) 0.0644(16) -0.0223(13) -0.0099(15) -0.0012(16)
C7 0.0741(19) 0.0666(16) 0.0548(14) -0.0119(13) -0.0016(12) 0.0016(15)
C8 0.0355(11) 0.0374(11) 0.0586(13) -0.0012(9) 0.0011(9) 0.0003(9)
C9 0.0446(13) 0.0350(10) 0.0572(13) -0.0043(9) -0.0013(10) -0.0007(9)
C10 0.0721(17) 0.0470(12) 0.0570(14) -0.0052(10) 0.0054(12) -0.0008(12)
C11 0.0760(18) 0.0490(13) 0.0617(15) 0.0108(11) 0.0005(13) 0.0008(12)
C12 0.0593(16) 0.0349(10) 0.0667(14) 0.0052(10) 0.0057(12) 0.0045(11)
C13 0.0446(13) 0.0380(11) 0.0541(12) -0.0075(9) 0.0045(10) 0.0003(10)
C14 0.096(2) 0.0394(13) 0.0856(18) 0.0036(12) -0.0143(16) 0.0107(14)
C15 0.0559(18) 0.101(2) 0.100(2) 0.011(2) 0.0077(15) -0.0068(17)
C16 0.093(2) 0.093(2) 0.088(2) -0.0034(18) 0.0340(18) -0.016(2)
C17 0.227(6) 0.161(4) 0.096(3) -0.011(3) 0.043(3) -0.050(5)
C18 0.162(5) 0.084(3) 0.179(4) -0.004(3) 0.061(4) -0.026(3)

loop_
_atom_type_symbol
_atom_type_description
_atom_type_scat_dispersion_real
_atom_type_scat_dispersion_imag
_atom_type_scat_source
C C 0.0033 0.0016 'International Tables Vol C Tables 4.2.6.8 and 6.1.1.4'
H H 0.0000 0.0000 'International Tables Vol C Tables 4.2.6.8 and 6.1.1.4'
N N 0.0061 0.0033 'International Tables Vol C Tables 4.2.6.8 and 6.1.1.4'
O O 0.0106 0.0060 'International Tables Vol C Tables 4.2.6.8 and 6.1.1.4'

loop_
_geom_angle_atom_site_label_1
_geom_angle_atom_site_label_2
_geom_angle_atom_site_label_3
_geom_angle
C13 O4 C14 116.16(18)
C1 O5 C15 117.6(2)
C1 N1 C2 124.8(2)
C1 N1 H1 117.6
C2 N1 H1 117.6
C8 N2 C9 118.28(16)
C8 N2 C12 128.75(17)
C9 N2 C12 111.24(17)
O1 C1 O5 124.9(3)
O1 C1 N1 126.1(3)
O5 C1 N1 109.0(2)
C7 C2 N1 121.4(2)
C7 C2 C3 119.5(2)
N1 C2 C3 119.00(19)
C4 C3 C2 118.7(2)
C4 C3 C8 121.2(2)
C2 C3 C8 119.9(2)
C5 C4 C3 120.8(2)
C5 C4 H4 119.6
C3 C4 H4 119.6
C6 C5 C4 120.0(3)
C6 C5 H5 120.0
C4 C5 H5 120.0
C5 C6 C7 120.3(2)
C5 C6 H6 119.8
C7 C6 H6 119.8
C2 C7 C6 120.7(3)
C2 C7 H7 119.7
C6 C7 H7 119.7
O2 C8 N2 119.56(18)
O2 C8 C3 120.2(2)
N2 C8 C3 120.16(18)
N2 C9 C13 110.90(17)
N2 C9 C10 102.96(16)
C13 C9 C10 113.75(19)
N2 C9 H9 109.7
C13 C9 H9 109.7
C10 C9 H9 109.7
C11 C10 C9 102.55(18)
C11 C10 H10A 111.3
C9 C10 H10A 111.3
C11 C10 H10B 111.3
C9 C10 H10B 111.3
H10A C10 H10B 109.2
C10 C11 C12 103.00(19)
C10 C11 H11A 111.2
C12 C11 H11A 111.2
C10 C11 H11B 111.2
C12 C11 H11B 111.2
H11A C11 H11B 109.1
N2 C12 C11 102.48(17)
N2 C12 H12A 111.3
C11 C12 H12A 111.3
N2 C12 H12B 111.3
C11 C12 H12B 111.3
H12A C12 H12B 109.2
O3 C13 O4 124.1(2)
O3 C13 C9 124.2(2)
O4 C13 C9 111.61(19)
O4 C14 H14A 109.5
O4 C14 H14B 109.5
H14A C14 H14B 109.5
O4 C14 H14C 109.5
H14A C14 H14C 109.5
H14B C14 H14C 109.5
O5 C15 C16 112.0(3)
O5 C15 H15A 109.2
C16 C15 H15A 109.2
O5 C15 H15B 109.2
C16 C15 H15B 109.2
H15A C15 H15B 107.9
C17 C16 C18 115.2(4)
C17 C16 C15 112.1(3)
C18 C16 C15 113.7(3)
C17 C16 H16 104.9
C18 C16 H16 104.9
C15 C16 H16 104.9
C16 C17 H17A 109.5
C16 C17 H17B 109.5
H17A C17 H17B 109.5
C16 C17 H17C 109.5
H17A C17 H17C 109.5
H17B C17 H17C 109.5
C16 C18 H18A 109.5
C16 C18 H18B 109.5
H18A C18 H18B 109.5
C16 C18 H18C 109.5
H18A C18 H18C 109.5
H18B C18 H18C 109.5

loop_
_geom_bond_atom_site_label_1
_geom_bond_atom_site_label_2
_geom_bond_distance
O1 C1 1.193(3)
O2 C8 1.240(2)
O3 C13 1.198(3)
O4 C13 1.326(2)
O4 C14 1.435(3)
O5 C1 1.352(3)
O5 C15 1.461(3)
N1 C1 1.354(3)
N1 C2 1.408(3)
N1 H1 0.8600
N2 C8 1.339(3)
N2 C9 1.471(2)
N2 C12 1.481(3)
C2 C7 1.377(3)
C2 C3 1.409(3)
C3 C4 1.390(3)
C3 C8 1.499(3)
C4 C5 1.384(3)
C4 H4 0.9300
C5 C6 1.366(4)
C5 H5 0.9300
C6 C7 1.382(4)
C6 H6 0.9300
C7 H7 0.9300
C9 C13 1.511(3)
C9 C10 1.520(3)
C9 H9 0.9800
C10 C11 1.515(3)
C10 H10A 0.9700
C10 H10B 0.9700
C11 C12 1.516(3)
C11 H11A 0.9700
C11 H11B 0.9700
C12 H12A 0.9700
C12 H12B 0.9700
C14 H14A 0.9600
C14 H14B 0.9600
C14 H14C 0.9600
C15 C16 1.479(4)
C15 H15A 0.9700
C15 H15B 0.9700
C16 C17 1.442(5)
C16 C18 1.465(5)
C16 H16 0.9800
C17 H17A 0.9600
C17 H17B 0.9600
C17 H17C 0.9600
C18 H18A 0.9600
C18 H18B 0.9600
C18 H18C 0.9600

loop_
_geom_torsion_atom_site_label_1
_geom_torsion_atom_site_label_2
_geom_torsion_atom_site_label_3
_geom_torsion_atom_site_label_4
_geom_torsion
C15 O5 C1 O1 9.4(4)
C15 O5 C1 N1 -169.7(2)
C2 N1 C1 O1 -6.2(4)
C2 N1 C1 O5 172.9(2)
C1 N1 C2 C7 43.0(3)
C1 N1 C2 C3 -138.7(2)
C7 C2 C3 C4 0.6(3)
N1 C2 C3 C4 -177.81(19)
C7 C2 C3 C8 175.4(2)
N1 C2 C3 C8 -3.0(3)
C2 C3 C4 C5 -0.5(3)
C8 C3 C4 C5 -175.2(2)
C3 C4 C5 C6 0.6(4)
C4 C5 C6 C7 -0.8(4)
N1 C2 C7 C6 177.5(2)
C3 C2 C7 C6 -0.9(4)
C5 C6 C7 C2 1.0(4)
C9 N2 C8 O2 1.8(3)
C12 N2 C8 O2 165.4(2)
C9 N2 C8 C3 179.15(19)
C12 N2 C8 C3 -17.2(3)
C4 C3 C8 O2 138.3(2)
C2 C3 C8 O2 -36.4(3)
C4 C3 C8 N2 -39.1(3)
C2 C3 C8 N2 146.3(2)
C8 N2 C9 C13 -59.0(2)
C12 N2 C9 C13 134.67(19)
C8 N2 C9 C10 178.99(19)
C12 N2 C9 C10 12.6(2)
N2 C9 C10 C11 -33.6(2)
C13 C9 C10 C11 -153.7(2)
C9 C10 C11 C12 42.6(3)
C8 N2 C12 C11 -151.1(2)
C9 N2 C12 C11 13.4(2)
C10 C11 C12 N2 -34.2(3)
C14 O4 C13 O3 3.1(3)
C14 O4 C13 C9 -179.22(19)
N2 C9 C13 O3 -47.5(3)
C10 C9 C13 O3 68.0(3)
N2 C9 C13 O4 134.81(19)
C10 C9 C13 O4 -109.7(2)
C1 O5 C15 C16 -120.5(3)
O5 C15 C16 C17 70.6(5)
O5 C15 C16 C18 -62.1(5)
